data_2009844
loop_
_publ_author_name
'Shaver, A.'
'Ng, J.B.'
'Hynes, R.C.'
'Posner, B.I.'

_publ_section_title
;
 Potassium
 (5-nitro-1,10-phenanthroline-<i>N</i>^1^,<i>N</i>^10^)oxodiperoxovanadate(V)
 dihydrate: an insulin-mimetic peroxovanadate
;
_journal_issue 7
_journal_name_full 'Acta Crystallographica Section C'
_journal_page_first 1044
_journal_page_last 1046
_journal_paper_doi 10.1107/S0108270193013915
_journal_volume 50
_journal_year 1994
_chemical_formula_sum 'C12 H11 K N3 O9 V'
_chemical_formula_weight 431.27
_space_group_IT_number 2
_space_group_name_Hall '-P 1'
_space_group_name_H-M_alt 'P -1'
_symmetry_cell_setting triclinic
_symmetry_space_group_name_Hall '-P 1'
_symmetry_space_group_name_H-M 'P -1'
_atom_type_scat_source IntTabIV
_cell_angle_alpha 73.08(4)
_cell_angle_beta 75.90(4)
_cell_angle_gamma 77.04(4)
_cell_formula_units_Z 2
_cell_length_a 6.972(3)
_cell_length_b 10.058(6)
_cell_length_c 12.131(6)
_cell_measurement_reflns_used 18
_cell_measurement_temperature 294
_cell_measurement_theta_max 13
_cell_measurement_theta_min 10
_cell_volume 778.5(7)
_diffrn_measurement_device 'Rigaku AFC6S'
_diffrn_measurement_method \q/2\q
_diffrn_radiation_type MoK\a
_diffrn_radiation_wavelength 0.7093
_diffrn_reflns_av_R_equivalents 0.048
_diffrn_reflns_limit_h_max 7
_diffrn_reflns_limit_h_min -7
_diffrn_reflns_limit_k_max 10
_diffrn_reflns_limit_k_min 0
_diffrn_reflns_limit_l_max 13
_diffrn_reflns_limit_l_min -12
_diffrn_reflns_number 2252
_diffrn_reflns_theta_max 22.5
_diffrn_standards_decay_% 8.3
_diffrn_standards_interval_count 150
_diffrn_standards_number 3
_exptl_absorpt_coefficient_mu 0.94
_exptl_absorpt_correction_type none
_exptl_crystal_colour Orange-yellow
_exptl_crystal_density_diffrn 1.840
_exptl_crystal_description Needle
_exptl_crystal_size_max 0.35
_exptl_crystal_size_mid 0.10
_exptl_crystal_size_min 0.10
_refine_diff_density_max 0.61
_refine_diff_density_min -0.46
_refine_ls_goodness_of_fit_obs 1.65
_refine_ls_hydrogen_treatment noref
_refine_ls_number_parameters 229
_refine_ls_number_reflns 1260
_refine_ls_R_factor_obs 0.056
_refine_ls_shift/esd_max 0.076
_refine_ls_structure_factor_coef F
_refine_ls_weighting_details 'w=1/[\s(F~o~)]^2^ + 0.0001(F~o~)^2^'
_refine_ls_weighting_scheme calc
_refine_ls_wR_factor_obs 0.059
_reflns_number_observed 1260
_reflns_number_total 2052
_reflns_observed_criterion I~net~>2.5\sI~net~
_cod_data_source_file br1055.cif
_cod_data_source_block br1055_structure_1_of_1
_cod_depositor_comments
;
The following automatic conversions were performed:

'_refine_ls_weighting_scheme' value 'w=1/[\s(F~o~)]^2^ +
0.0001(F~o~)^2^' was changed to 'calc'. New tag
'_refine_ls_weighting_details' was created. The value of the new tag
was set to 'w=1/[\s(F~o~)]^2^ + 0.0001(F~o~)^2^'.

Automatic conversion script
Id: cif_fix_values 3143 2015-03-26 13:38:13Z robertas 
;
_cod_original_formula_sum 'C12 H11 K1 N3 O9 V1'
_cod_database_code 2009844

loop_
_space_group_symop_id
_space_group_symop_operation_xyz
1 x,y,z
2 -x,-y,-z

loop_
_atom_site_label
_atom_site_fract_x
_atom_site_fract_y
_atom_site_fract_z
V .2669(2) .80614(15) .18312(12)
K .2997(3) 1.0164(2) -.10659(17)
O(1) .2544(9) .9662(5) .1888(5)
O(2) -.0052(8) .7926(6) .2054(5)
O(3) .0931(9) .8203(6) .0827(5)
O(4) .5482(9) .7433(6) .1732(5)
O(5) .4857(9) .7874(6) .0597(5)
O(6) .2488(10) .0679(6) .5145(5)
O(7) .4023(9) .0891(6) .6403(5)
N(1) .2891(9) .5610(6) .2229(5)
N(2) .2351(9) .7227(6) .3693(5)
N(3) .3184(11) .1392(6) .5566(6)
C(1) .3189(13) .4850(9) .1479(7)
C(2) .3441(15) .3367(9) .1800(8)
C(3) .3423(14) .2680(9) .2953(7)
C(4) .3055(12) .3447(8) .3801(6)
C(5) .2980(12) .2912(7) .5044(7)
C(6) .2677(12) .3725(8) .5807(7)
C(7) .2409(12) .5217(8) .5373(6)
C(8) .2062(12) .6113(8) .6118(6)
C(9) .1833(13) .7542(8) .5636(7)
C(10) .1990(12) .8066(8) .4421(7)
C(11) .2520(11) .5809(8) .4162(6)
C(12) .2849(12) .4922(8) .3380(7)
O(W1) .1207(12) .8325(7) -.1756(6)
O(W2) .185(2) .5085(14) .8933(11)
O(W2)' .108(2) .4131(15) .9188(13)
H(1) .324 .539 .055
H(2) .404 .274 .117
H(3) .377 .155 .330
H(6) .279 .319 .670
H(8) .196 .566 .705
H(9) .178 .817 .624
H(10) .195 .915 .391

loop_
_geom_angle_atom_site_label_1
_geom_angle_atom_site_label_2
_geom_angle_atom_site_label_3
_geom_angle
_geom_angle_publ_flag
O(1) V O(2) 102.0(3) yes
O(1) V O(3) 104.4(3) yes
O(1) V O(4) 99.5(3) yes
O(1) V O(5) 102.1(3) yes
O(1) V N(1) 166.2(3) yes
O(1) V N(2) 94.2(3) yes
O(2) V O(3) 45.5(3) yes
O(2) V O(4) 157.8(3) yes
O(2) V O(5) 132.9(3) yes
O(2) V N(1) 79.7(2) yes
O(2) V N(2) 85.8(2) yes
O(3) V O(4) 132.5(3) yes
O(3) V O(5) 89.3(3) yes
O(3) V N(1) 86.7(3) yes
O(3) V N(2) 130.2(3) yes
O(4) V O(5) 45.4(3) yes
O(4) V N(1) 78.1(2) yes
O(4) V N(2) 87.4(2) yes
O(5) V N(1) 86.1(3) yes
O(5) V N(2) 131.7(3) yes
N(1) V N(2) 72.2(2) yes
V O(2) O(3) 67.0(3) yes
V O(3) O(2) 67.4(3) yes
V O(4) O(5) 66.3(3) yes
V O(5) O(4) 68.3(3) yes
V N(1) C(1) 127.7(5) yes
V N(1) C(12) 114.3(5) yes
C(1) N(1) C(12) 117.7(7) yes
V N(2) C(10) 121.6(5) yes
V N(2) C(11) 120.1(5) yes
C(10) N(2) C(11) 118.3(6) yes
O(6) N(3) O(7) 122.8(6) yes
O(6) N(3) C(5) 118.3(6) yes
O(7) N(3) C(5) 118.9(7) yes
N(1) C(1) C(2) 123.5(8) no
C(1) C(2) C(3) 118.6(8) no
C(2) C(3) C(4) 120.3(7) no
C(3) C(4) C(5) 128.1(7) no
C(3) C(4) C(12) 116.2(7) no
C(5) C(4) C(12) 115.6(7) no
N(3) C(5) C(4) 119.8(7) no
N(3) C(5) C(6) 115.6(7) no
C(4) C(5) C(6) 124.6(7) no
C(5) C(6) C(7) 119.1(7) no
C(6) C(7) C(8) 121.8(7) no
C(6) C(7) C(11) 119.2(7) no
C(8) C(7) C(11) 119.0(7) no
C(7) C(8) C(9) 118.6(7) no
C(8) C(9) C(10) 119.8(7) no
N(2) C(10) C(9) 122.5(7) no
N(2) C(11) C(7) 121.8(7) no
N(2) C(11) C(12) 118.0(6) yes
C(7) C(11) C(12) 120.3(7) no
N(1) C(12) C(4) 123.6(7) no
N(1) C(12) C(11) 115.2(6) yes
C(4) C(12) C(11) 121.1(7) no

loop_
_geom_bond_atom_site_label_1
_geom_bond_atom_site_label_2
_geom_bond_distance
_geom_bond_publ_flag
V O(1) 1.614(6) yes
V O(2) 1.880(6) yes
V O(3) 1.875(6) yes
V O(4) 1.906(6) yes
V O(5) 1.878(6) yes
V N(1) 2.347(6) yes
V N(2) 2.142(6) yes
O(2) O(3) 1.452(8) yes
O(4) O(5) 1.460(8) yes
O(6) N(3) 1.225(9) yes
O(7) N(3) 1.219(9) yes
N(1) C(1) 1.303(11) yes
N(1) C(12) 1.363(9) no
N(2) C(10) 1.337(10) no
N(2) C(11) 1.363(9) no
N(3) C(5) 1.463(9) no
C(1) C(2) 1.409(12) no
C(2) C(3) 1.366(12) no
C(3) C(4) 1.401(11) no
C(4) C(5) 1.438(11) no
C(4) C(12) 1.408(11) no
C(5) C(6) 1.357(11) no
C(6) C(7) 1.423(10) no
C(7) C(8) 1.398(11) no
C(7) C(11) 1.406(10) no
C(8) C(9) 1.374(11) no
C(9) C(10) 1.398(11) no
C(11) C(12) 1.429(11) no
